data_8105578
loop_
_publ_author_name
'Bao-Xi, Miao'
'Li-Fang, Zhang'
'Yun, Zhao'

_publ_section_title
;
 Crystal structure of pyrene-4-aldehyde, C17H10O
;
_journal_issue 1
_journal_name_full 'Zeitschrift f\"ur Kristallographie - New Crystal Structures'
_journal_page_first 173
_journal_page_last 175
_journal_paper_doi 10.1515/ncrs-2018-0254
_journal_volume 234
_journal_year 2018
_chemical_formula_moiety 'C17 H10 O'
_chemical_formula_sum 'C17 H10 O'
_chemical_formula_weight 230.25
_space_group_crystal_system monoclinic
_space_group_IT_number 14
_space_group_name_Hall '-P 2ybc'
_space_group_name_H-M_alt 'P 1 21/c 1'
_atom_sites_solution_hydrogens geom
_cell_angle_alpha 90
_cell_angle_beta 106.06(3)
_cell_angle_gamma 90
_cell_formula_units_Z 4
_cell_length_a 9.3121(19)
_cell_length_b 8.0958(16)
_cell_length_c 14.944(3)
_cell_measurement_reflns_used 3456
_cell_measurement_temperature 293(2)
_cell_measurement_theta_max 27.23
_cell_measurement_theta_min 3.01
_cell_volume 1082.6(4)
_computing_cell_refinement 'SAINT-Plus (Bruker, 2001)'
_computing_data_collection 'APEX2 (Bruker, 2004)'
_computing_data_reduction SAINT-Plus
_computing_structure_refinement 'SHELXL-2014/7 (Sheldrick, 2014)'
_computing_structure_solution 'SHELXL-2014/7 (Sheldrick, 2008)'
_diffrn_ambient_temperature 293(2)
_diffrn_measured_fraction_theta_full 0.985
_diffrn_measured_fraction_theta_max 0.978
_diffrn_measurement_device_type 'Bruker APEX II CCD area-detector'
_diffrn_measurement_method '\f and \w scans'
_diffrn_radiation_type MoK\a
_diffrn_radiation_wavelength 0.71073
_diffrn_reflns_av_R_equivalents 0.0246
_diffrn_reflns_av_unetI/netI 0.0256
_diffrn_reflns_Laue_measured_fraction_full 0.985
_diffrn_reflns_Laue_measured_fraction_max 0.978
_diffrn_reflns_limit_h_max 12
_diffrn_reflns_limit_h_min -11
_diffrn_reflns_limit_k_max 6
_diffrn_reflns_limit_k_min -10
_diffrn_reflns_limit_l_max 19
_diffrn_reflns_limit_l_min -16
_diffrn_reflns_number 8542
_diffrn_reflns_point_group_measured_fraction_full 0.985
_diffrn_reflns_point_group_measured_fraction_max 0.978
_diffrn_reflns_theta_full 25.242
_diffrn_reflns_theta_max 27.485
_diffrn_reflns_theta_min 3.393
_diffrn_source 'fine-focus sealed tube'
_exptl_absorpt_coefficient_mu 0.087
_exptl_absorpt_correction_T_max 0.992
_exptl_absorpt_correction_T_min 0.969
_exptl_absorpt_correction_type multi-scan
_exptl_absorpt_process_details '(SADABS; Sheldrick, 2014)'
_exptl_crystal_colour Yellow
_exptl_crystal_density_diffrn 1.413
_exptl_crystal_description Block
_exptl_crystal_F_000 480
_exptl_crystal_size_max 0.18
_exptl_crystal_size_mid 0.16
_exptl_crystal_size_min 0.12
_refine_diff_density_max 0.314
_refine_diff_density_min -0.229
_refine_diff_density_rms 0.046
_refine_ls_extinction_coef .
_refine_ls_extinction_method none
_refine_ls_goodness_of_fit_ref 1.076
_refine_ls_hydrogen_treatment constr
_refine_ls_matrix_type full
_refine_ls_number_parameters 163
_refine_ls_number_reflns 2430
_refine_ls_number_restraints 0
_refine_ls_restrained_S_all 1.076
_refine_ls_R_factor_all 0.0593
_refine_ls_R_factor_gt 0.0488
_refine_ls_shift/su_max 0.000
_refine_ls_shift/su_mean 0.000
_refine_ls_structure_factor_coef Fsqd
_refine_ls_weighting_details 'w=1/[\s^2^(Fo^2^)+(0.0810P)^2^+0.2232P] where P=(Fo^2^+2Fc^2^)/3'
_refine_ls_weighting_scheme calc
_refine_ls_wR_factor_gt 0.1355
_refine_ls_wR_factor_ref 0.1418
_reflns_Friedel_coverage 0.000
_reflns_Friedel_fraction_full .
_reflns_Friedel_fraction_max .
_reflns_number_gt 1957
_reflns_number_total 2430
_reflns_threshold_expression 'I > 2\s(I)'
_cod_data_source_file suppl_ncrs-2018-0254_suppl.cif
_cod_data_source_block 1
_cod_original_cell_volume 1082.7(4)
_cod_original_sg_symbol_H-M 'P 21/c'
_cod_database_code 8105578
_shelx_space_group_comment
;
The symmetry employed for this shelxl refinement is uniquely defined
by the following loop, which should always be used as a source of
symmetry information in preference to the above space-group names.
They are only intended as comments.
;

loop_
_space_group_symop_operation_xyz
'x, y, z'
'-x, y+1/2, -z+1/2'
'-x, -y, -z'
'x, -y-1/2, z-1/2'

loop_
_atom_site_label
_atom_site_type_symbol
_atom_site_fract_x
_atom_site_fract_y
_atom_site_fract_z
_atom_site_U_iso_or_equiv
_atom_site_adp_type
_atom_site_occupancy
_atom_site_site_symmetry_order
_atom_site_calc_flag
_atom_site_refinement_flags_posn
_atom_site_refinement_flags_adp
_atom_site_refinement_flags_occupancy
_atom_site_disorder_assembly
_atom_site_disorder_group
O1 O 0.08571(11) 0.73278(15) -0.11159(8) 0.0413(3) Uani 1 1 d . . . . .
C1 C 0.21356(16) 0.70645(18) -0.10688(11) 0.0312(3) Uani 1 1 d . . . . .
H1 H 0.2292 0.6473 -0.1567 0.037 Uiso 1 1 calc R U . . .
C2 C 0.35103(15) 0.75278(16) -0.03459(9) 0.0225(3) Uani 1 1 d . . . . .
C3 C 0.35280(14) 0.85347(15) 0.04612(9) 0.0207(3) Uani 1 1 d . . . . .
C4 C 0.22445(15) 0.92042(17) 0.06338(10) 0.0257(3) Uani 1 1 d . . . . .
H4 H 0.1313 0.8990 0.0223 0.031 Uiso 1 1 calc R U . . .
C5 C 0.23448(16) 1.01847(17) 0.14111(10) 0.0287(3) Uani 1 1 d . . . . .
H5 H 0.1479 1.0619 0.1513 0.034 Uiso 1 1 calc R U . . .
C6 C 0.37110(16) 1.05240(17) 0.20352(10) 0.0267(3) Uani 1 1 d . . . . .
H6 H 0.3753 1.1184 0.2551 0.032 Uiso 1 1 calc R U . . .
C7 C 0.50348(15) 0.98879(16) 0.19010(9) 0.0222(3) Uani 1 1 d . . . . .
C8 C 0.64717(16) 1.02360(17) 0.25327(9) 0.0265(3) Uani 1 1 d . . . . .
H8 H 0.6531 1.0916 0.3043 0.032 Uiso 1 1 calc R U . . .
C9 C 0.77384(16) 0.95971(18) 0.24020(9) 0.0268(3) Uani 1 1 d . . . . .
H9 H 0.8651 0.9828 0.2829 0.032 Uiso 1 1 calc R U . . .
C10 C 0.76971(14) 0.85646(16) 0.16119(9) 0.0227(3) Uani 1 1 d . . . . .
C11 C 0.89839(15) 0.78834(18) 0.14545(10) 0.0274(3) Uani 1 1 d . . . . .
H11 H 0.9906 0.8074 0.1882 0.033 Uiso 1 1 calc R U . . .
C12 C 0.89127(15) 0.69253(18) 0.06709(10) 0.0289(3) Uani 1 1 d . . . . .
H12 H 0.9784 0.6488 0.0579 0.035 Uiso 1 1 calc R U . . .
C13 C 0.75612(15) 0.66206(17) 0.00307(10) 0.0262(3) Uani 1 1 d . . . . .
H13 H 0.7529 0.5989 -0.0494 0.031 Uiso 1 1 calc R U . . .
C14 C 0.62341(15) 0.72504(16) 0.01608(9) 0.0209(3) Uani 1 1 d . . . . .
C15 C 0.48051(15) 0.69448(16) -0.04799(9) 0.0232(3) Uani 1 1 d . . . . .
H15 H 0.4759 0.6322 -0.1010 0.028 Uiso 1 1 calc R U . . .
C16 C 0.62911(14) 0.82350(15) 0.09584(9) 0.0191(3) Uani 1 1 d . . . . .
C17 C 0.49502(14) 0.88801(15) 0.11076(8) 0.0194(3) Uani 1 1 d . . . . .

loop_
_atom_site_aniso_label
_atom_site_aniso_U_11
_atom_site_aniso_U_22
_atom_site_aniso_U_33
_atom_site_aniso_U_23
_atom_site_aniso_U_13
_atom_site_aniso_U_12
O1 0.0264(6) 0.0453(7) 0.0472(7) 0.0009(5) 0.0019(5) -0.0004(5)
C1 0.0305(7) 0.0281(7) 0.0302(7) 0.0047(6) 0.0007(6) -0.0039(6)
C2 0.0260(6) 0.0185(6) 0.0218(6) 0.0041(5) 0.0043(5) -0.0036(5)
C3 0.0233(6) 0.0178(6) 0.0211(6) 0.0059(5) 0.0061(5) -0.0024(5)
C4 0.0230(6) 0.0249(7) 0.0286(7) 0.0062(5) 0.0062(5) -0.0016(5)
C5 0.0278(7) 0.0274(7) 0.0349(8) 0.0055(6) 0.0151(6) 0.0048(6)
C6 0.0366(8) 0.0218(7) 0.0249(7) 0.0000(5) 0.0140(6) 0.0024(6)
C7 0.0286(7) 0.0190(6) 0.0200(6) 0.0032(5) 0.0084(5) -0.0001(5)
C8 0.0364(8) 0.0227(7) 0.0191(6) -0.0016(5) 0.0054(6) -0.0017(6)
C9 0.0276(7) 0.0267(7) 0.0220(7) 0.0015(5) 0.0001(5) -0.0052(6)
C10 0.0229(6) 0.0209(6) 0.0237(7) 0.0049(5) 0.0056(5) -0.0017(5)
C11 0.0203(6) 0.0300(7) 0.0291(7) 0.0062(6) 0.0022(5) -0.0021(5)
C12 0.0236(7) 0.0292(7) 0.0359(8) 0.0061(6) 0.0115(6) 0.0025(6)
C13 0.0317(7) 0.0222(7) 0.0275(7) 0.0010(5) 0.0129(6) -0.0003(5)
C14 0.0254(7) 0.0171(6) 0.0213(6) 0.0042(5) 0.0083(5) -0.0005(5)
C15 0.0303(7) 0.0189(6) 0.0200(6) -0.0003(5) 0.0062(5) -0.0032(5)
C16 0.0218(6) 0.0168(6) 0.0187(6) 0.0045(5) 0.0057(5) -0.0021(5)
C17 0.0242(6) 0.0163(6) 0.0184(6) 0.0046(5) 0.0068(5) -0.0011(5)

loop_
_atom_type_symbol
_atom_type_description
_atom_type_scat_dispersion_real
_atom_type_scat_dispersion_imag
_atom_type_scat_source
C C 0.0033 0.0016 'International Tables Vol C Tables 4.2.6.8 and 6.1.1.4'
H H 0.0000 0.0000 'International Tables Vol C Tables 4.2.6.8 and 6.1.1.4'
O O 0.0106 0.0060 'International Tables Vol C Tables 4.2.6.8 and 6.1.1.4'

loop_
_geom_angle_atom_site_label_1
_geom_angle_atom_site_label_2
_geom_angle_atom_site_label_3
_geom_angle
_geom_angle_site_symmetry_1
_geom_angle_site_symmetry_3
O1 C1 C2 130.32(16) . .
O1 C1 H1 114.8 . .
C2 C1 H1 114.8 . .
C15 C2 C3 120.68(12) . .
C15 C2 C1 115.37(13) . .
C3 C2 C1 123.95(13) . .
C4 C3 C17 118.47(12) . .
C4 C3 C2 123.80(12) . .
C17 C3 C2 117.72(12) . .
C5 C4 C3 120.81(13) . .
C5 C4 H4 119.6 . .
C3 C4 H4 119.6 . .
C6 C5 C4 120.99(13) . .
C6 C5 H5 119.5 . .
C4 C5 H5 119.5 . .
C5 C6 C7 120.86(13) . .
C5 C6 H6 119.6 . .
C7 C6 H6 119.6 . .
C6 C7 C17 118.81(12) . .
C6 C7 C8 122.05(12) . .
C17 C7 C8 119.14(12) . .
C9 C8 C7 121.46(12) . .
C9 C8 H8 119.3 . .
C7 C8 H8 119.3 . .
C8 C9 C10 121.00(12) . .
C8 C9 H9 119.5 . .
C10 C9 H9 119.5 . .
C11 C10 C16 118.61(12) . .
C11 C10 C9 122.56(12) . .
C16 C10 C9 118.82(12) . .
C12 C11 C10 121.24(13) . .
C12 C11 H11 119.4 . .
C10 C11 H11 119.4 . .
C13 C12 C11 120.45(13) . .
C13 C12 H12 119.8 . .
C11 C12 H12 119.8 . .
C12 C13 C14 120.73(13) . .
C12 C13 H13 119.6 . .
C14 C13 H13 119.6 . .
C13 C14 C16 119.41(12) . .
C13 C14 C15 122.55(12) . .
C16 C14 C15 118.05(12) . .
C2 C15 C14 122.69(12) . .
C2 C15 H15 118.7 . .
C14 C15 H15 118.7 . .
C14 C16 C10 119.55(12) . .
C14 C16 C17 120.31(12) . .
C10 C16 C17 120.14(12) . .
C7 C17 C16 119.40(12) . .
C7 C17 C3 120.05(12) . .
C16 C17 C3 120.55(11) . .

loop_
_geom_bond_atom_site_label_1
_geom_bond_atom_site_label_2
_geom_bond_distance
_geom_bond_site_symmetry_2
O1 C1 1.1923(18) .
C1 C2 1.4770(19) .
C1 H1 0.9300 .
C2 C15 1.3602(19) .
C2 C3 1.4521(18) .
C3 C4 1.3998(18) .
C3 C17 1.4344(18) .
C4 C5 1.389(2) .
C4 H4 0.9300 .
C5 C6 1.381(2) .
C5 H5 0.9300 .
C6 C7 1.4006(18) .
C6 H6 0.9300 .
C7 C17 1.4234(18) .
C7 C8 1.436(2) .
C8 C9 1.351(2) .
C8 H8 0.9300 .
C9 C10 1.4386(19) .
C9 H9 0.9300 .
C10 C11 1.3969(19) .
C10 C16 1.4253(18) .
C11 C12 1.391(2) .
C11 H11 0.9300 .
C12 C13 1.376(2) .
C12 H12 0.9300 .
C13 C14 1.3993(18) .
C13 H13 0.9300 .
C14 C16 1.4226(18) .
C14 C15 1.4297(19) .
C15 H15 0.9300 .
C16 C17 1.4268(17) .
